data_7156549
loop_
_publ_author_name
'Gao, Qinghe'
'Wang, Yakun'
'Wang, Qianqian'
'Zhu, Yanping'
'Liu, Zhaomin'
'Zhang, Jixia'

_publ_section_title
;
 I<sub>2</sub>-Triggered N-O cleavage of ketoxime acetates for the
 synthesis of 3-(4-pyridyl)indoles.
;
_journal_issue 46
_journal_name_full 'Organic &amp; biomolecular chemistry'
_journal_page_first 9030
_journal_page_last 9037
_journal_paper_doi 10.1039/c8ob02230e
_journal_volume 16
_journal_year 2018
_chemical_formula_sum 'C53 H41 Cl3 N4'
_chemical_formula_weight 840.25
_space_group_crystal_system monoclinic
_space_group_IT_number 15
_space_group_name_Hall '-C 2yc'
_space_group_name_H-M_alt 'C 1 2/c 1'
_symmetry_space_group_name_Hall '-C 2yc'
_symmetry_space_group_name_H-M 'C 1 2/c 1'
_atom_sites_solution_hydrogens geom
_audit_creation_method SHELXL-2014/7
_audit_update_record
;
2018-05-23 deposited with the CCDC.
2018-11-01 downloaded from the CCDC.
;
_cell_angle_alpha 90
_cell_angle_beta 100.998(6)
_cell_angle_gamma 90
_cell_formula_units_Z 4
_cell_length_a 25.4646(15)
_cell_length_b 16.7733(9)
_cell_length_c 10.4497(8)
_cell_measurement_reflns_used 4154
_cell_measurement_temperature 293(2)
_cell_measurement_theta_max 72.172
_cell_measurement_theta_min 4.32
_cell_volume 4381.4(5)
_computing_structure_refinement 'SHELXL-2014/7 (Sheldrick, 2014)'
_diffrn_ambient_temperature 293(2)
_diffrn_measured_fraction_theta_full 0.981
_diffrn_measured_fraction_theta_max 0.925
_diffrn_measurement_device_type 'SuperNova, Dual, Cu at zero, EosS2'
_diffrn_radiation_type CuK\a
_diffrn_radiation_wavelength 1.54178
_diffrn_reflns_av_R_equivalents 0.0231
_diffrn_reflns_av_unetI/netI 0.0267
_diffrn_reflns_Laue_measured_fraction_full 0.981
_diffrn_reflns_Laue_measured_fraction_max 0.925
_diffrn_reflns_limit_h_max 31
_diffrn_reflns_limit_h_min -28
_diffrn_reflns_limit_k_max 20
_diffrn_reflns_limit_k_min -20
_diffrn_reflns_limit_l_max 13
_diffrn_reflns_limit_l_min -10
_diffrn_reflns_number 8719
_diffrn_reflns_point_group_measured_fraction_full 0.981
_diffrn_reflns_point_group_measured_fraction_max 0.925
_diffrn_reflns_theta_full 67.679
_diffrn_reflns_theta_max 74.902
_diffrn_reflns_theta_min 3.536
_exptl_absorpt_coefficient_mu 2.210
_exptl_absorpt_correction_type multi-scan
_exptl_absorpt_process_details sadabs
_exptl_crystal_colour colorless
_exptl_crystal_density_diffrn 1.274
_exptl_crystal_description block
_exptl_crystal_F_000 1752
_exptl_crystal_size_max 0.220
_exptl_crystal_size_mid 0.200
_exptl_crystal_size_min 0.180
_exptl_transmission_factor_max 0.864
_exptl_transmission_factor_min 0.864
_refine_diff_density_max 0.504
_refine_diff_density_min -0.682
_refine_diff_density_rms 0.085
_refine_ls_extinction_method none
_refine_ls_goodness_of_fit_ref 1.071
_refine_ls_hydrogen_treatment constr
_refine_ls_matrix_type full
_refine_ls_number_parameters 290
_refine_ls_number_reflns 4174
_refine_ls_number_restraints 30
_refine_ls_restrained_S_all 1.100
_refine_ls_R_factor_all 0.0900
_refine_ls_R_factor_gt 0.0801
_refine_ls_shift/su_max 0.000
_refine_ls_shift/su_mean 0.000
_refine_ls_structure_factor_coef Fsqd
_refine_ls_weighting_details 'w=1/[\s^2^(Fo^2^)+(0.1619P)^2^+2.5293P] where P=(Fo^2^+2Fc^2^)/3'
_refine_ls_weighting_scheme calc
_refine_ls_wR_factor_gt 0.2265
_refine_ls_wR_factor_ref 0.2487
_reflns_Friedel_coverage 0.000
_reflns_number_gt 3434
_reflns_number_total 4174
_reflns_threshold_expression 'I > 2\s(I)'
_cod_data_source_file c8ob02230e2.cif
_cod_data_source_block 1_a
_cod_depositor_comments 'Adding full bibliography for 7156549.cif.'
_cod_database_code 7156549
_shelx_shelxl_version_number 2014/7
_shelx_space_group_comment
;
The symmetry employed for this shelxl refinement is uniquely defined
by the following loop, which should always be used as a source of
symmetry information in preference to the above space-group names.
They are only intended as comments.
;
_shelx_estimated_absorpt_t_min 0.642
_shelx_estimated_absorpt_t_max 0.692

loop_
_space_group_symop_operation_xyz
'x, y, z'
'-x, y, -z+1/2'
'x+1/2, y+1/2, z'
'-x+1/2, y+1/2, -z+1/2'
'-x, -y, -z'
'x, -y, z-1/2'
'-x+1/2, -y+1/2, -z'
'x+1/2, -y+1/2, z-1/2'

loop_
_atom_site_label
_atom_site_type_symbol
_atom_site_fract_x
_atom_site_fract_y
_atom_site_fract_z
_atom_site_U_iso_or_equiv
_atom_site_adp_type
_atom_site_occupancy
_atom_site_site_symmetry_order
_atom_site_calc_flag
_atom_site_refinement_flags_posn
_atom_site_refinement_flags_adp
_atom_site_refinement_flags_occupancy
_atom_site_disorder_assembly
_atom_site_disorder_group
C1 C 0.50946(13) 0.8773(2) -0.0531(4) 0.0778(9) Uani 1 1 d . . . . .
H1A H 0.4852 0.8906 0.0034 0.117 Uiso 1 1 calc R U . . .
H1B H 0.4910 0.8465 -0.1254 0.117 Uiso 1 1 calc R U . . .
H1C H 0.5230 0.9253 -0.0849 0.117 Uiso 1 1 calc R U . . .
C2 C 0.55532(10) 0.82908(15) 0.0215(3) 0.0533(6) Uani 1 1 d . . . . .
C3 C 0.60616(10) 0.85932(13) 0.0438(2) 0.0463(5) Uani 1 1 d . . . . .
H3 H 0.6130 0.9095 0.0127 0.056 Uiso 1 1 calc R U . . .
C4 C 0.64715(9) 0.81380(12) 0.1134(2) 0.0430(5) Uani 1 1 d . . . . .
C5 C 0.63862(9) 0.73693(13) 0.1614(2) 0.0448(5) Uani 1 1 d . . . . .
C6 C 0.58650(10) 0.70767(15) 0.1405(3) 0.0587(7) Uani 1 1 d . . . . .
H6 H 0.5793 0.6580 0.1728 0.070 Uiso 1 1 calc R U . . .
C7 C 0.54604(11) 0.75278(17) 0.0721(3) 0.0639(7) Uani 1 1 d . . . . .
H7 H 0.5113 0.7330 0.0583 0.077 Uiso 1 1 calc R U . . .
C8 C 0.68949(9) 0.70972(13) 0.2302(3) 0.0483(6) Uani 1 1 d . . . . .
C9 C 0.72504(10) 0.77001(14) 0.2216(3) 0.0534(6) Uani 1 1 d . . . . .
H9 H 0.7612 0.7686 0.2587 0.064 Uiso 1 1 calc R U . . .
C10 C 0.70397(9) 0.63166(13) 0.2887(2) 0.0465(5) Uani 1 1 d . . . . .
C11 C 0.74637(9) 0.62239(13) 0.3935(3) 0.0485(6) Uani 1 1 d . . . . .
H11 H 0.7648 0.6669 0.4317 0.058 Uiso 1 1 calc R U . . .
C12 C 0.76116(9) 0.54662(13) 0.4411(2) 0.0456(5) Uani 1 1 d . . . . .
C13 C 0.69329(9) 0.48880(13) 0.2931(3) 0.0459(5) Uani 1 1 d . . . . .
C14 C 0.67718(9) 0.56274(14) 0.2406(3) 0.0482(6) Uani 1 1 d . . . . .
H14 H 0.6480 0.5662 0.1720 0.058 Uiso 1 1 calc R U . . .
C15 C 0.80732(10) 0.53323(14) 0.5482(2) 0.0495(6) Uani 1 1 d . . . . .
C16 C 0.85071(11) 0.58488(17) 0.5688(3) 0.0575(6) Uani 1 1 d . . . . .
H16 H 0.8501 0.6303 0.5175 0.069 Uiso 1 1 calc R U . . .
C17 C 0.89476(13) 0.5692(2) 0.6650(3) 0.0715(8) Uani 1 1 d . . . . .
H17 H 0.9238 0.6038 0.6785 0.086 Uiso 1 1 calc R U . . .
C18 C 0.89526(15) 0.5016(2) 0.7410(3) 0.0767(10) Uani 1 1 d . . . . .
H18 H 0.9251 0.4904 0.8048 0.092 Uiso 1 1 calc R U . . .
C19 C 0.85227(15) 0.4512(2) 0.7231(3) 0.0730(9) Uani 1 1 d . . . . .
H19 H 0.8528 0.4066 0.7761 0.088 Uiso 1 1 calc R U . . .
C20 C 0.80828(12) 0.46611(17) 0.6270(3) 0.0607(7) Uani 1 1 d . . . . .
H20 H 0.7793 0.4314 0.6149 0.073 Uiso 1 1 calc R U . . .
C21 C 0.66576(9) 0.41414(13) 0.2430(2) 0.0474(5) Uani 1 1 d . . . . .
C22 C 0.65076(11) 0.40136(16) 0.1103(3) 0.0568(6) Uani 1 1 d . . . . .
H22 H 0.6573 0.4403 0.0519 0.068 Uiso 1 1 calc R U . . .
C23 C 0.62601(13) 0.33065(19) 0.0643(4) 0.0700(8) Uani 1 1 d . . . . .
H23 H 0.6167 0.3218 -0.0250 0.084 Uiso 1 1 calc R U . . .
C24 C 0.61521(12) 0.27345(17) 0.1504(4) 0.0718(8) Uani 1 1 d . . . . .
H24 H 0.5982 0.2263 0.1190 0.086 Uiso 1 1 calc R U . . .
C25 C 0.62942(12) 0.28585(17) 0.2818(4) 0.0691(8) Uani 1 1 d . . . . .
H25 H 0.6217 0.2475 0.3398 0.083 Uiso 1 1 calc R U . . .
C26 C 0.65521(11) 0.35538(15) 0.3284(3) 0.0591(7) Uani 1 1 d . . . . .
H26 H 0.6656 0.3630 0.4178 0.071 Uiso 1 1 calc R U . . .
C27 C 0.4835(4) 0.4782(4) 0.2700(9) 0.142(3) Uani 0.5 1 d D U P A -1
H27 H 0.4557 0.4880 0.3214 0.170 Uiso 0.5 1 calc R U P A -1
Cl1 Cl 0.5315(4) 0.5378(4) 0.3477(10) 0.223(4) Uani 0.5 1 d D U P A -1
Cl2 Cl 0.4524(3) 0.5114(4) 0.1255(8) 0.194(3) Uani 0.5 1 d D U P A -1
Cl3 Cl 0.4905(2) 0.3830(2) 0.2891(6) 0.1841(19) Uani 0.5 1 d D U P A -1
N1 N 0.70027(8) 0.83191(11) 0.1517(2) 0.0516(5) Uani 1 1 d . . . . .
H1 H 0.7154 0.8754 0.1342 0.062 Uiso 1 1 calc R U . . .
N2 N 0.73504(8) 0.48026(11) 0.3923(2) 0.0466(5) Uani 1 1 d . . . . .

loop_
_atom_site_aniso_label
_atom_site_aniso_U_11
_atom_site_aniso_U_22
_atom_site_aniso_U_33
_atom_site_aniso_U_23
_atom_site_aniso_U_13
_atom_site_aniso_U_12
C1 0.0584(17) 0.0741(19) 0.097(2) 0.0215(18) 0.0047(15) 0.0120(14)
C2 0.0512(13) 0.0461(12) 0.0625(15) 0.0037(11) 0.0104(10) 0.0071(10)
C3 0.0560(13) 0.0336(10) 0.0520(13) 0.0010(9) 0.0174(10) 0.0058(9)
C4 0.0500(12) 0.0315(10) 0.0498(12) -0.0012(8) 0.0156(9) 0.0014(8)
C5 0.0502(12) 0.0317(10) 0.0550(13) 0.0010(9) 0.0164(9) 0.0009(8)
C6 0.0500(13) 0.0411(12) 0.0858(19) 0.0122(12) 0.0152(12) -0.0019(10)
C7 0.0467(13) 0.0537(14) 0.090(2) 0.0084(13) 0.0097(12) -0.0030(11)
C8 0.0476(12) 0.0318(10) 0.0672(15) 0.0040(10) 0.0150(10) 0.0013(8)
C9 0.0458(12) 0.0384(11) 0.0739(16) 0.0071(11) 0.0060(10) -0.0001(9)
C10 0.0467(11) 0.0339(10) 0.0619(14) 0.0054(9) 0.0178(10) 0.0048(8)
C11 0.0482(12) 0.0345(10) 0.0642(15) 0.0001(10) 0.0140(10) 0.0012(9)
C12 0.0490(12) 0.0392(11) 0.0523(13) 0.0032(9) 0.0192(10) 0.0056(9)
C13 0.0424(11) 0.0366(11) 0.0622(14) 0.0052(9) 0.0194(9) 0.0026(8)
C14 0.0462(11) 0.0376(11) 0.0616(14) 0.0054(10) 0.0128(10) 0.0012(9)
C15 0.0581(13) 0.0464(12) 0.0473(13) -0.0001(10) 0.0186(10) 0.0127(10)
C16 0.0663(16) 0.0577(14) 0.0480(13) -0.0033(11) 0.0091(11) 0.0034(12)
C17 0.0706(18) 0.081(2) 0.0597(17) -0.0158(15) 0.0036(13) 0.0066(15)
C18 0.084(2) 0.091(2) 0.0502(16) -0.0117(15) -0.0012(13) 0.0366(19)
C19 0.097(2) 0.0681(18) 0.0563(17) 0.0098(13) 0.0198(15) 0.0327(17)
C20 0.0742(17) 0.0555(14) 0.0577(15) 0.0088(12) 0.0261(13) 0.0165(12)
C21 0.0442(11) 0.0359(10) 0.0650(15) 0.0057(10) 0.0178(10) 0.0009(8)
C22 0.0629(15) 0.0456(13) 0.0647(16) 0.0062(11) 0.0195(12) -0.0074(11)
C23 0.0694(18) 0.0588(17) 0.081(2) -0.0046(14) 0.0118(14) -0.0107(13)
C24 0.0626(16) 0.0474(14) 0.106(3) 0.0004(15) 0.0174(15) -0.0159(12)
C25 0.0689(17) 0.0495(14) 0.093(2) 0.0144(14) 0.0251(15) -0.0136(12)
C26 0.0623(15) 0.0461(13) 0.0733(17) 0.0116(12) 0.0238(13) -0.0040(11)
C27 0.110(6) 0.161(6) 0.167(7) 0.036(7) 0.060(5) -0.017(5)
Cl1 0.271(10) 0.160(4) 0.227(6) 0.002(4) 0.021(6) -0.107(6)
Cl2 0.142(3) 0.272(8) 0.165(5) 0.063(5) 0.022(3) 0.020(4)
Cl3 0.170(4) 0.133(2) 0.266(7) 0.004(3) 0.085(3) -0.047(3)
N1 0.0503(11) 0.0324(9) 0.0724(14) 0.0077(8) 0.0125(9) -0.0033(7)
N2 0.0484(10) 0.0345(9) 0.0603(12) 0.0056(8) 0.0194(8) 0.0044(7)

loop_
_atom_type_symbol
_atom_type_description
_atom_type_scat_dispersion_real
_atom_type_scat_dispersion_imag
_atom_type_scat_source
C C 0.0181 0.0091 'International Tables Vol C Tables 4.2.6.8 and 6.1.1.4'
H H 0.0000 0.0000 'International Tables Vol C Tables 4.2.6.8 and 6.1.1.4'
N N 0.0311 0.0180 'International Tables Vol C Tables 4.2.6.8 and 6.1.1.4'
Cl Cl 0.3639 0.7018 'International Tables Vol C Tables 4.2.6.8 and 6.1.1.4'

loop_
_geom_angle_atom_site_label_1
_geom_angle_atom_site_label_2
_geom_angle_atom_site_label_3
_geom_angle
C2 C1 H1A 109.5
C2 C1 H1B 109.5
H1A C1 H1B 109.5
C2 C1 H1C 109.5
H1A C1 H1C 109.5
H1B C1 H1C 109.5
C3 C2 C7 119.3(2)
C3 C2 C1 120.2(2)
C7 C2 C1 120.5(2)
C2 C3 C4 118.7(2)
C2 C3 H3 120.7
C4 C3 H3 120.7
N1 C4 C3 129.5(2)
N1 C4 C5 107.96(19)
C3 C4 C5 122.5(2)
C6 C5 C4 118.2(2)
C6 C5 C8 135.3(2)
C4 C5 C8 106.46(19)
C7 C6 C5 119.2(2)
C7 C6 H6 120.4
C5 C6 H6 120.4
C6 C7 C2 122.1(2)
C6 C7 H7 119.0
C2 C7 H7 119.0
C9 C8 C5 106.1(2)
C9 C8 C10 124.8(2)
C5 C8 C10 128.9(2)
N1 C9 C8 110.8(2)
N1 C9 H9 124.6
C8 C9 H9 124.6
C14 C10 C11 116.5(2)
C14 C10 C8 121.8(2)
C11 C10 C8 121.7(2)
C12 C11 C10 120.0(2)
C12 C11 H11 120.0
C10 C11 H11 120.0
N2 C12 C11 122.7(2)
N2 C12 C15 115.2(2)
C11 C12 C15 122.1(2)
N2 C13 C14 122.1(2)
N2 C13 C21 115.74(19)
C14 C13 C21 122.1(2)
C13 C14 C10 120.9(2)
C13 C14 H14 119.5
C10 C14 H14 119.5
C16 C15 C20 119.3(3)
C16 C15 C12 121.1(2)
C20 C15 C12 119.5(2)
C17 C16 C15 120.4(3)
C17 C16 H16 119.8
C15 C16 H16 119.8
C16 C17 C18 119.4(3)
C16 C17 H17 120.3
C18 C17 H17 120.3
C19 C18 C17 120.6(3)
C19 C18 H18 119.7
C17 C18 H18 119.7
C18 C19 C20 120.4(3)
C18 C19 H19 119.8
C20 C19 H19 119.8
C19 C20 C15 119.9(3)
C19 C20 H20 120.1
C15 C20 H20 120.1
C22 C21 C26 118.9(2)
C22 C21 C13 120.5(2)
C26 C21 C13 120.6(2)
C21 C22 C23 120.1(3)
C21 C22 H22 119.9
C23 C22 H22 119.9
C24 C23 C22 120.2(3)
C24 C23 H23 119.9
C22 C23 H23 119.9
C25 C24 C23 120.1(3)
C25 C24 H24 119.9
C23 C24 H24 119.9
C24 C25 C26 120.0(3)
C24 C25 H25 120.0
C26 C25 H25 120.0
C25 C26 C21 120.6(3)
C25 C26 H26 119.7
C21 C26 H26 119.7
Cl3 C27 Cl2 117.8(5)
Cl3 C27 Cl1 118.6(5)
Cl2 C27 Cl1 114.9(5)
Cl3 C27 H27 99.9
Cl2 C27 H27 99.9
Cl1 C27 H27 99.9
C9 N1 C4 108.67(19)
C9 N1 H1 125.7
C4 N1 H1 125.7
C13 N2 C12 117.70(19)

loop_
_geom_bond_atom_site_label_1
_geom_bond_atom_site_label_2
_geom_bond_distance
C1 C2 1.509(4)
C1 H1A 0.9600
C1 H1B 0.9600
C1 H1C 0.9600
C2 C3 1.368(4)
C2 C7 1.422(4)
C3 C4 1.383(3)
C3 H3 0.9300
C4 N1 1.369(3)
C4 C5 1.415(3)
C5 C6 1.393(3)
C5 C8 1.431(3)
C6 C7 1.365(4)
C6 H6 0.9300
C7 H7 0.9300
C8 C9 1.372(3)
C8 C10 1.462(3)
C9 N1 1.354(3)
C9 H9 0.9300
C10 C14 1.387(3)
C10 C11 1.392(4)
C11 C12 1.390(3)
C11 H11 0.9300
C12 N2 1.346(3)
C12 C15 1.478(3)
C13 N2 1.344(3)
C13 C14 1.386(3)
C13 C21 1.481(3)
C14 H14 0.9300
C15 C16 1.388(4)
C15 C20 1.393(4)
C16 C17 1.381(4)
C16 H16 0.9300
C17 C18 1.382(5)
C17 H17 0.9300
C18 C19 1.368(6)
C18 H18 0.9300
C19 C20 1.377(4)
C19 H19 0.9300
C20 H20 0.9300
C21 C22 1.382(4)
C21 C26 1.390(3)
C22 C23 1.386(4)
C22 H22 0.9300
C23 C24 1.378(5)
C23 H23 0.9300
C24 C25 1.368(5)
C24 H24 0.9300
C25 C26 1.381(4)
C25 H25 0.9300
C26 H26 0.9300
C27 Cl3 1.615(7)
C27 Cl2 1.662(7)
C27 Cl1 1.666(6)
C27 H27 0.9800
N1 H1 0.8600

loop_
_geom_torsion_atom_site_label_1
_geom_torsion_atom_site_label_2
_geom_torsion_atom_site_label_3
_geom_torsion_atom_site_label_4
_geom_torsion
C7 C2 C3 C4 1.1(4)
C1 C2 C3 C4 179.5(3)
C2 C3 C4 N1 -177.4(2)
C2 C3 C4 C5 0.5(4)
N1 C4 C5 C6 176.4(2)
C3 C4 C5 C6 -2.0(4)
N1 C4 C5 C8 -0.2(3)
C3 C4 C5 C8 -178.6(2)
C4 C5 C6 C7 1.7(4)
C8 C5 C6 C7 177.1(3)
C5 C6 C7 C2 -0.1(5)
C3 C2 C7 C6 -1.3(5)
C1 C2 C7 C6 -179.7(3)
C6 C5 C8 C9 -175.2(3)
C4 C5 C8 C9 0.5(3)
C6 C5 C8 C10 10.2(5)
C4 C5 C8 C10 -174.1(2)
C5 C8 C9 N1 -0.7(3)
C10 C8 C9 N1 174.2(2)
C9 C8 C10 C14 -145.4(3)
C5 C8 C10 C14 28.2(4)
C9 C8 C10 C11 32.7(4)
C5 C8 C10 C11 -153.6(3)
C14 C10 C11 C12 2.5(3)
C8 C10 C11 C12 -175.8(2)
C10 C11 C12 N2 -2.0(4)
C10 C11 C12 C15 177.3(2)
N2 C13 C14 C10 0.2(4)
C21 C13 C14 C10 -179.5(2)
C11 C10 C14 C13 -1.6(3)
C8 C10 C14 C13 176.6(2)
N2 C12 C15 C16 150.8(2)
C11 C12 C15 C16 -28.5(3)
N2 C12 C15 C20 -26.9(3)
C11 C12 C15 C20 153.9(2)
C20 C15 C16 C17 1.1(4)
C12 C15 C16 C17 -176.6(2)
C15 C16 C17 C18 -0.1(4)
C16 C17 C18 C19 -1.1(5)
C17 C18 C19 C20 1.4(5)
C18 C19 C20 C15 -0.5(4)
C16 C15 C20 C19 -0.8(4)
C12 C15 C20 C19 176.9(2)
N2 C13 C21 C22 -136.5(2)
C14 C13 C21 C22 43.1(3)
N2 C13 C21 C26 42.6(3)
C14 C13 C21 C26 -137.7(3)
C26 C21 C22 C23 -0.5(4)
C13 C21 C22 C23 178.7(3)
C21 C22 C23 C24 1.4(5)
C22 C23 C24 C25 -0.7(5)
C23 C24 C25 C26 -0.8(5)
C24 C25 C26 C21 1.7(5)
C22 C21 C26 C25 -1.0(4)
C13 C21 C26 C25 179.8(2)
C8 C9 N1 C4 0.5(3)
C3 C4 N1 C9 178.0(2)
C5 C4 N1 C9 -0.2(3)
C14 C13 N2 C12 0.4(3)
C21 C13 N2 C12 -179.9(2)
C11 C12 N2 C13 0.5(3)
C15 C12 N2 C13 -178.82(19)
